data_4111901
loop_
_publ_author_name
'Chivukula V. Sastri'
'Mi Joo Park'
'Takehiro Ohta'
'Timothy A. Jackson'
'Audria Stubna'
'Mi Sook Seo'
'Jimin Lee'
'Jinheung Kim'
'Teizo Kitagawa'
'Eckard M\"unck'
'Lawrence Que'
'Wonwoo Nam'

_publ_section_title
;
 Axial Ligand Substituted Nonheme FeIVO Complexes: Observation of Near-UV
 LMCT Bands and FeO Raman Vibrations
;
_journal_name_full 'Journal of the American Chemical Society'
_journal_page_first 12494
_journal_page_last 12495
_journal_paper_doi 10.1021/ja0540573
_journal_volume 127
_journal_year 2005
_chemical_formula_sum 'C18 H35 F3 Fe N6 O3 S2'
_chemical_formula_weight 560.49
_chemical_name_systematic
; 
 ? 
;
_space_group_IT_number 33
_symmetry_cell_setting orthorhombic
_symmetry_space_group_name_Hall 'P 2c -2n'
_symmetry_space_group_name_H-M 'P n a 21'
_atom_sites_solution_hydrogens geom
_atom_sites_solution_primary direct
_atom_sites_solution_secondary difmap
_audit_creation_method SHELXL-97
_cell_angle_alpha 90.00
_cell_angle_beta 90.00
_cell_angle_gamma 90.00
_cell_formula_units_Z 4
_cell_length_a 13.363(3)
_cell_length_b 24.152(5)
_cell_length_c 8.2202(16)
_cell_measurement_temperature 293(2)
_cell_volume 2653.0(10)
_computing_structure_refinement 'SHELXL-97 (Sheldrick, 1997)'
_computing_structure_solution 'SHELXS-97 (Sheldrick, 1990)'
_diffrn_ambient_temperature 293(2)
_diffrn_measured_fraction_theta_full 0.975
_diffrn_measured_fraction_theta_max 0.975
_diffrn_radiation_monochromator graphite
_diffrn_radiation_source 'fine-focus sealed tube'
_diffrn_radiation_type MoK\a
_diffrn_radiation_wavelength 0.71073
_diffrn_reflns_av_R_equivalents 0.0318
_diffrn_reflns_av_sigmaI/netI 0.0529
_diffrn_reflns_limit_h_max 17
_diffrn_reflns_limit_h_min -13
_diffrn_reflns_limit_k_max 31
_diffrn_reflns_limit_k_min -26
_diffrn_reflns_limit_l_max 10
_diffrn_reflns_limit_l_min -10
_diffrn_reflns_number 16002
_diffrn_reflns_theta_full 28.22
_diffrn_reflns_theta_max 28.22
_diffrn_reflns_theta_min 1.74
_exptl_absorpt_coefficient_mu 0.777
_exptl_absorpt_correction_T_max 0.97
_exptl_absorpt_correction_T_min 0.92
_exptl_absorpt_correction_type empirical
_exptl_absorpt_process_details 'Sadabs 2.01 (Bruker AXS, 1999)'
_exptl_crystal_density_diffrn 1.403
_exptl_crystal_F_000 1176
_exptl_crystal_size_max 0.15
_exptl_crystal_size_mid 0.15
_exptl_crystal_size_min 0.05
_refine_diff_density_max 1.169
_refine_diff_density_min -0.464
_refine_diff_density_rms 0.061
_refine_ls_abs_structure_details 'Flack H D (1983), Acta Cryst. A39, 876-881'
_refine_ls_abs_structure_Flack -0.02(2)
_refine_ls_extinction_method none
_refine_ls_goodness_of_fit_ref 1.010
_refine_ls_hydrogen_treatment 'riding model'
_refine_ls_matrix_type full
_refine_ls_number_parameters 299
_refine_ls_number_reflns 6120
_refine_ls_number_restraints 1
_refine_ls_restrained_S_all 1.010
_refine_ls_R_factor_all 0.0788
_refine_ls_R_factor_gt 0.0526
_refine_ls_shift/su_max 0.003
_refine_ls_shift/su_mean 0.000
_refine_ls_structure_factor_coef Fsqd
_refine_ls_weighting_details 'calc w=1/[\s^2^(Fo^2^)+(0.0938P)^2^+0.0000P] where P=(Fo^2^+2Fc^2^)/3'
_refine_ls_weighting_scheme calc
_refine_ls_wR_factor_gt 0.1395
_refine_ls_wR_factor_ref 0.1538
_reflns_number_gt 4314
_reflns_number_total 6120
_reflns_threshold_expression >2sigma(I)
_cod_data_source_file ja0540573si20050620_040529.cif
_cod_data_source_block NCS
_cod_original_cell_volume 2653.0(9)
_cod_database_code 4111901

loop_
_symmetry_equiv_pos_as_xyz
'x, y, z'
'-x, -y, z+1/2'
'x+1/2, -y+1/2, z'
'-x+1/2, y+1/2, z+1/2'

loop_
_atom_site_label
_atom_site_type_symbol
_atom_site_fract_x
_atom_site_fract_y
_atom_site_fract_z
_atom_site_U_iso_or_equiv
_atom_site_adp_type
_atom_site_occupancy
_atom_site_symmetry_multiplicity
_atom_site_calc_flag
_atom_site_refinement_flags
Fe Fe 0.63560(4) 0.359032(19) 0.41087(7) 0.04459(16) Uani 1 1 d .
N1 N 0.5161(3) 0.36257(18) 0.5608(6) 0.0731(11) Uani 1 1 d .
N2 N 0.6012(2) 0.31822(12) 0.1835(4) 0.0446(7) Uani 1 1 d .
N3 N 0.7018(2) 0.28178(14) 0.5177(4) 0.0579(9) Uani 1 1 d .
N4 N 0.7643(2) 0.39769(14) 0.5239(4) 0.0545(8) Uani 1 1 d .
N5 N 0.6046(2) 0.43539(13) 0.2634(5) 0.0531(8) Uani 1 1 d .
S1 S 0.94997(9) 0.35438(5) 1.02900(18) 0.0662(3) Uani 1 1 d .
S2 S 0.35500(10) 0.36696(6) 0.7677(2) 0.0771(4) Uani 1 1 d .
C1 C 0.4494(3) 0.36556(16) 0.6444(6) 0.0537(10) Uani 1 1 d .
C2 C 0.4990(3) 0.2948(2) 0.2047(7) 0.0700(13) Uani 1 1 d .
H2A H 0.5005 0.2665 0.2866 0.105 Uiso 1 1 calc R
H2B H 0.4766 0.2793 0.1037 0.105 Uiso 1 1 calc R
H2C H 0.4539 0.3237 0.2377 0.105 Uiso 1 1 calc R
C3 C 0.6706(3) 0.27337(17) 0.1284(6) 0.0591(10) Uani 1 1 d .
H3A H 0.7331 0.2904 0.0950 0.071 Uiso 1 1 calc R
H3B H 0.6417 0.2559 0.0331 0.071 Uiso 1 1 calc R
C4 C 0.6940(3) 0.22892(16) 0.2509(6) 0.0628(11) Uani 1 1 d .
H4A H 0.7290 0.1991 0.1960 0.075 Uiso 1 1 calc R
H4B H 0.6315 0.2140 0.2919 0.075 Uiso 1 1 calc R
C5 C 0.7564(3) 0.24771(17) 0.3934(6) 0.0615(11) Uani 1 1 d .
H5A H 0.7838 0.2153 0.4469 0.074 Uiso 1 1 calc R
H5B H 0.8123 0.2692 0.3523 0.074 Uiso 1 1 calc R
C6 C 0.6282(4) 0.2455(2) 0.6062(7) 0.0803(16) Uani 1 1 d .
H6A H 0.5927 0.2672 0.6853 0.120 Uiso 1 1 calc R
H6B H 0.6634 0.2161 0.6600 0.120 Uiso 1 1 calc R
H6C H 0.5815 0.2301 0.5297 0.120 Uiso 1 1 calc R
C7 C 0.7757(4) 0.3026(2) 0.6388(6) 0.0688(12) Uani 1 1 d .
H7A H 0.8219 0.2731 0.6664 0.083 Uiso 1 1 calc R
H7B H 0.7408 0.3134 0.7373 0.083 Uiso 1 1 calc R
C8 C 0.8334(4) 0.35144(19) 0.5737(6) 0.0634(12) Uani 1 1 d .
H8A H 0.8791 0.3647 0.6566 0.076 Uiso 1 1 calc R
H8B H 0.8728 0.3399 0.4806 0.076 Uiso 1 1 calc R
C9 C 0.7278(4) 0.4266(2) 0.6753(6) 0.0766(14) Uani 1 1 d .
H9A H 0.6881 0.4014 0.7386 0.115 Uiso 1 1 calc R
H9B H 0.6879 0.4580 0.6453 0.115 Uiso 1 1 calc R
H9C H 0.7841 0.4387 0.7384 0.115 Uiso 1 1 calc R
C10 C 0.8248(3) 0.43597(18) 0.4197(7) 0.0670(11) Uani 1 1 d .
H10A H 0.8561 0.4145 0.3339 0.080 Uiso 1 1 calc R
H10B H 0.8778 0.4519 0.4855 0.080 Uiso 1 1 calc R
C11 C 0.7660(4) 0.48236(19) 0.3434(6) 0.0702(13) Uani 1 1 d .
H11A H 0.8127 0.5093 0.2997 0.084 Uiso 1 1 calc R
H11B H 0.7275 0.5006 0.4278 0.084 Uiso 1 1 calc R
C12 C 0.6948(3) 0.46492(17) 0.2080(6) 0.0629(11) Uani 1 1 d .
H12A H 0.6741 0.4977 0.1488 0.075 Uiso 1 1 calc R
H12B H 0.7308 0.4413 0.1328 0.075 Uiso 1 1 calc R
C13 C 0.5371(4) 0.47475(19) 0.3466(7) 0.0709(13) Uani 1 1 d .
H13A H 0.4788 0.4554 0.3847 0.106 Uiso 1 1 calc R
H13B H 0.5172 0.5032 0.2718 0.106 Uiso 1 1 calc R
H13C H 0.5713 0.4911 0.4373 0.106 Uiso 1 1 calc R
C14 C 0.5519(3) 0.41357(17) 0.1150(6) 0.0576(10) Uani 1 1 d .
H14A H 0.4823 0.4064 0.1410 0.069 Uiso 1 1 calc R
H14B H 0.5539 0.4413 0.0296 0.069 Uiso 1 1 calc R
C15 C 0.5999(3) 0.36138(16) 0.0556(5) 0.0544(10) Uani 1 1 d .
H15A H 0.5635 0.3477 -0.0383 0.065 Uiso 1 1 calc R
H15B H 0.6680 0.3692 0.0216 0.065 Uiso 1 1 calc R
O1 O 0.9733(3) 0.34367(14) 1.1966(4) 0.0755(9) Uani 1 1 d .
O2 O 0.8538(2) 0.3751(2) 0.9996(6) 0.0953(13) Uani 1 1 d .
O3 O 0.9827(4) 0.31318(19) 0.9087(7) 0.1225(17) Uani 1 1 d .
C16 C 1.0301(6) 0.4101(5) 0.9798(11) 0.130(3) Uani 1 1 d .
F1 F 1.0088(5) 0.45272(19) 1.0867(8) 0.172(2) Uani 1 1 d .
F2 F 1.0180(4) 0.4272(3) 0.8283(6) 0.153(2) Uani 1 1 d .
F3 F 1.1253(3) 0.3969(4) 0.9921(8) 0.197(3) Uani 1 1 d .
N6 N 0.2958(5) 0.4244(3) 0.2789(11) 0.140(3) Uani 1 1 d .
C17 C 0.2291(5) 0.4235(3) 0.3500(10) 0.098(2) Uani 1 1 d .
C18 C 0.1388(5) 0.4213(4) 0.4520(11) 0.122(3) Uani 1 1 d .
H18A H 0.1014 0.3885 0.4268 0.183 Uiso 1 1 calc R
H18B H 0.0983 0.4534 0.4312 0.183 Uiso 1 1 calc R
H18C H 0.1578 0.4207 0.5646 0.183 Uiso 1 1 calc R

loop_
_atom_site_aniso_label
_atom_site_aniso_U_11
_atom_site_aniso_U_22
_atom_site_aniso_U_33
_atom_site_aniso_U_23
_atom_site_aniso_U_13
_atom_site_aniso_U_12
Fe 0.0423(3) 0.0473(3) 0.0442(3) 0.0003(3) 0.0017(3) 0.0017(2)
N1 0.056(2) 0.088(3) 0.075(3) 0.007(2) 0.015(2) 0.0016(19)
N2 0.0370(14) 0.0477(17) 0.0492(18) -0.0025(13) -0.0007(14) 0.0000(13)
N3 0.061(2) 0.0586(19) 0.054(2) 0.0123(17) 0.0028(17) 0.0053(16)
N4 0.0504(18) 0.067(2) 0.0460(19) -0.0026(16) -0.0066(15) 0.0005(16)
N5 0.0497(18) 0.0435(16) 0.066(2) 0.0020(16) 0.0018(17) 0.0097(14)
S1 0.0545(6) 0.0774(8) 0.0668(7) 0.0124(6) -0.0004(5) 0.0014(5)
S2 0.0554(7) 0.0999(10) 0.0761(9) -0.0073(7) 0.0204(6) -0.0041(6)
C1 0.051(2) 0.055(2) 0.056(3) -0.0073(18) 0.005(2) -0.0038(17)
C2 0.049(2) 0.081(3) 0.080(3) -0.010(3) -0.001(2) -0.014(2)
C3 0.057(2) 0.056(2) 0.065(3) -0.012(2) -0.002(2) 0.007(2)
C4 0.067(3) 0.043(2) 0.079(3) -0.005(2) 0.001(2) 0.006(2)
C5 0.056(2) 0.056(2) 0.072(3) 0.007(2) -0.003(2) 0.0093(18)
C6 0.087(4) 0.070(3) 0.084(4) 0.023(3) 0.008(3) 0.001(3)
C7 0.077(3) 0.076(3) 0.054(3) 0.008(2) -0.011(2) 0.020(2)
C8 0.060(3) 0.072(3) 0.058(3) -0.002(2) -0.013(2) 0.002(2)
C9 0.091(4) 0.080(3) 0.059(3) -0.015(2) -0.005(3) 0.003(3)
C10 0.051(2) 0.067(2) 0.083(3) 0.001(3) -0.004(3) -0.0116(18)
C11 0.070(3) 0.056(3) 0.085(3) 0.002(2) -0.001(2) -0.021(2)
C12 0.071(3) 0.050(2) 0.067(3) 0.009(2) 0.002(2) -0.004(2)
C13 0.075(3) 0.050(2) 0.088(3) -0.012(2) 0.007(2) 0.021(2)
C14 0.059(2) 0.052(2) 0.062(3) 0.0058(19) -0.006(2) 0.0110(19)
C15 0.059(2) 0.058(2) 0.046(2) 0.0008(18) -0.008(2) -0.0003(18)
O1 0.097(3) 0.073(2) 0.056(2) 0.0088(16) 0.0036(18) 0.0036(18)
O2 0.051(2) 0.138(3) 0.096(3) 0.012(3) -0.0038(19) 0.0103(19)
O3 0.184(4) 0.094(3) 0.090(3) -0.027(3) -0.021(3) 0.051(3)
C16 0.115(6) 0.182(9) 0.092(5) 0.049(6) -0.033(4) -0.041(6)
F1 0.289(7) 0.086(3) 0.139(4) -0.004(3) -0.039(4) -0.048(4)
F2 0.158(4) 0.192(5) 0.111(3) 0.079(3) -0.035(3) -0.087(4)
F3 0.076(3) 0.352(9) 0.164(5) 0.093(6) -0.028(3) -0.088(4)
N6 0.070(4) 0.188(7) 0.164(7) -0.015(6) -0.004(4) -0.019(4)
C17 0.075(4) 0.094(4) 0.124(6) -0.009(4) -0.030(4) 0.001(3)
C18 0.097(5) 0.161(7) 0.108(7) -0.013(5) -0.005(4) 0.001(5)

loop_
_atom_type_symbol
_atom_type_description
_atom_type_scat_dispersion_real
_atom_type_scat_dispersion_imag
_atom_type_scat_source
C C 0.0033 0.0016 'International Tables Vol C Tables 4.2.6.8 and 6.1.1.4'
H H 0.0000 0.0000 'International Tables Vol C Tables 4.2.6.8 and 6.1.1.4'
Fe Fe 0.3463 0.8444 'International Tables Vol C Tables 4.2.6.8 and 6.1.1.4'
S S 0.1246 0.1234 'International Tables Vol C Tables 4.2.6.8 and 6.1.1.4'
N N 0.0061 0.0033 'International Tables Vol C Tables 4.2.6.8 and 6.1.1.4'
O O 0.0106 0.0060 'International Tables Vol C Tables 4.2.6.8 and 6.1.1.4'
F F 0.0171 0.0103 'International Tables Vol C Tables 4.2.6.8 and 6.1.1.4'

loop_
_geom_angle_atom_site_label_1
_geom_angle_atom_site_label_2
_geom_angle_atom_site_label_3
_geom_angle
N1 Fe N2 112.27(16)
N1 Fe N4 110.35(17)
N2 Fe N4 137.38(12)
N1 Fe N3 96.21(15)
N2 Fe N3 92.46(13)
N4 Fe N3 82.96(12)
N1 Fe N5 98.57(15)
N2 Fe N5 82.45(12)
N4 Fe N5 91.38(13)
N3 Fe N5 165.21(13)
C1 N1 Fe 178.8(4)
C15 N2 C2 109.9(3)
C15 N2 C3 107.6(3)
C2 N2 C3 109.2(3)
C15 N2 Fe 107.2(2)
C2 N2 Fe 105.5(3)
C3 N2 Fe 117.4(2)
C7 N3 C5 108.5(3)
C7 N3 C6 107.9(4)
C5 N3 C6 109.1(4)
C7 N3 Fe 104.0(2)
C5 N3 Fe 112.4(3)
C6 N3 Fe 114.5(3)
C10 N4 C8 106.4(3)
C10 N4 C9 111.2(4)
C8 N4 C9 108.5(4)
C10 N4 Fe 116.7(3)
C8 N4 Fe 106.5(3)
C9 N4 Fe 107.2(3)
C12 N5 C13 109.3(4)
C12 N5 C14 107.6(3)
C13 N5 C14 108.3(3)
C12 N5 Fe 114.4(2)
C13 N5 Fe 113.0(3)
C14 N5 Fe 103.7(2)
O2 S1 O1 115.4(3)
O2 S1 O3 113.5(3)
O1 S1 O3 117.3(3)
O2 S1 C16 104.2(4)
O1 S1 C16 103.0(3)
O3 S1 C16 100.4(5)
N1 C1 S2 177.3(4)
N2 C3 C4 116.3(4)
C3 C4 C5 114.8(3)
N3 C5 C4 115.1(3)
N3 C7 C8 111.5(4)
N4 C8 C7 111.3(4)
N4 C10 C11 114.6(4)
C10 C11 C12 115.1(4)
N5 C12 C11 114.8(4)
C15 C14 N5 111.0(3)
N2 C15 C14 111.5(4)
F3 C16 F2 105.5(8)
F3 C16 F1 109.3(8)
F2 C16 F1 109.9(9)
F3 C16 S1 112.6(7)
F2 C16 S1 112.3(6)
F1 C16 S1 107.3(6)
N6 C17 C18 178.3(10)

loop_
_geom_bond_atom_site_label_1
_geom_bond_atom_site_label_2
_geom_bond_distance
Fe N1 2.018(4)
Fe N2 2.162(3)
Fe N4 2.167(3)
Fe N3 2.244(3)
Fe N5 2.246(3)
N1 C1 1.129(6)
N2 C15 1.481(5)
N2 C2 1.488(5)
N2 C3 1.496(5)
N3 C7 1.489(6)
N3 C5 1.501(6)
N3 C6 1.505(6)
N4 C10 1.497(6)
N4 C8 1.506(6)
N4 C9 1.508(6)
N5 C12 1.472(5)
N5 C13 1.479(5)
N5 C14 1.504(6)
S1 O2 1.400(4)
S1 O1 1.436(4)
S1 O3 1.470(5)
S1 C16 1.767(9)
S2 C1 1.618(5)
C3 C4 1.505(6)
C4 C5 1.508(6)
C7 C8 1.508(7)
C10 C11 1.506(7)
C11 C12 1.523(7)
C14 C15 1.496(6)
C16 F3 1.315(10)
C16 F2 1.322(8)
C16 F1 1.383(12)
N6 C17 1.067(9)
C17 C18 1.470(11)
